data_7055786
loop_
_publ_author_name
'Yang, Jin'

_publ_section_title
;
 Mono- and dinuclear palladium(ii) complexes containing both
 N-heterocyclic carbenes and tetrazole ligands as catalysts for Hiyama
 coupling
;
_journal_issue 11
_journal_name_full 'New J. Chem.'
_journal_page_first 9739
_journal_paper_doi 10.1039/C6NJ02320G
_journal_volume 40
_journal_year 2016
_chemical_formula_moiety 'C34 H44 Cl2 N6 Pd, C H2 Cl2'
_chemical_formula_sum 'C35 H46 Cl4 N6 Pd'
_chemical_formula_weight 798.98
_chemical_name_systematic
; 
 ? 
;
_space_group_IT_number 14
_symmetry_cell_setting monoclinic
_symmetry_space_group_name_Hall '-P 2ybc'
_symmetry_space_group_name_H-M 'P 1 21/c 1'
_atom_sites_solution_hydrogens geom
_atom_sites_solution_primary direct
_atom_sites_solution_secondary difmap
_audit_creation_method SHELXL-97
_audit_update_record
;
2016-07-21 deposited with the CCDC.
2016-09-30 downloaded from the CCDC.
;
_cell_angle_alpha 90.00
_cell_angle_beta 103.443(11)
_cell_angle_gamma 90.00
_cell_formula_units_Z 4
_cell_length_a 12.022(9)
_cell_length_b 20.900(16)
_cell_length_c 16.374(12)
_cell_measurement_reflns_used 6284
_cell_measurement_temperature 296(2)
_cell_measurement_theta_max 27.3473
_cell_measurement_theta_min 2.3311
_cell_volume 4001(5)
_computing_cell_refinement 'Bruker SMART'
_computing_data_collection 'Bruker SMART APEX II'
_computing_data_reduction 'Bruker SAINT'
_computing_molecular_graphics 'Bruker SHELXTL'
_computing_publication_material 'Bruker SHELXTL'
_computing_structure_refinement 'SHELXL-97 (Sheldrick, 2008)'
_computing_structure_solution 'SHELXS-97 (Sheldrick, 2008)'
_diffrn_ambient_temperature 296(2)
_diffrn_measured_fraction_theta_full 0.975
_diffrn_measured_fraction_theta_max 0.975
_diffrn_measurement_device_type 'Bruker APEX II area detector'
_diffrn_measurement_method '\w scans'
_diffrn_radiation_monochromator graphite
_diffrn_radiation_source 'fine-focus sealed tube'
_diffrn_radiation_type MoK\a
_diffrn_radiation_wavelength 0.71073
_diffrn_reflns_av_R_equivalents 0.0639
_diffrn_reflns_av_unetI/netI 0.2031
_diffrn_reflns_limit_h_max 11
_diffrn_reflns_limit_h_min -14
_diffrn_reflns_limit_k_max 21
_diffrn_reflns_limit_k_min -24
_diffrn_reflns_limit_l_max 19
_diffrn_reflns_limit_l_min -19
_diffrn_reflns_number 16825
_diffrn_reflns_theta_full 25.00
_diffrn_reflns_theta_max 25.00
_diffrn_reflns_theta_min 1.61
_exptl_absorpt_coefficient_mu 0.762
_exptl_absorpt_correction_T_max 0.9008
_exptl_absorpt_correction_T_min 0.8443
_exptl_absorpt_correction_type multi-scan
_exptl_absorpt_process_details SADABS
_exptl_crystal_colour yellow
_exptl_crystal_density_diffrn 1.326
_exptl_crystal_density_method 'not measured'
_exptl_crystal_description block
_exptl_crystal_F_000 1648
_exptl_crystal_size_max 0.23
_exptl_crystal_size_mid 0.18
_exptl_crystal_size_min 0.14
_refine_diff_density_max 3.099
_refine_diff_density_min -3.763
_refine_diff_density_rms 0.240
_refine_ls_extinction_method none
_refine_ls_goodness_of_fit_ref 1.052
_refine_ls_hydrogen_treatment constr
_refine_ls_matrix_type full
_refine_ls_number_parameters 423
_refine_ls_number_reflns 6887
_refine_ls_number_restraints 20
_refine_ls_restrained_S_all 1.064
_refine_ls_R_factor_all 0.2582
_refine_ls_R_factor_gt 0.0571
_refine_ls_shift/su_max 0.000
_refine_ls_shift/su_mean 0.000
_refine_ls_structure_factor_coef Fsqd
_refine_ls_weighting_details 'calc w=1/[\s^2^(Fo^2^)+(0.1200P)^2^+0.0000P] where P=(Fo^2^+2Fc^2^)/3'
_refine_ls_weighting_scheme calc
_refine_ls_wR_factor_gt 0.1631
_refine_ls_wR_factor_ref 0.2103
_reflns_number_gt 4078
_reflns_number_total 6887
_reflns_threshold_expression >2sigma(I)
_cod_data_source_file c6nj02320g2.cif
_cod_data_source_block 4
_cod_depositor_comments
;
The following automatic conversions were performed:

'_symmetry_cell_setting' value 'Monoclinic' changed to 'monoclinic'
according to
/usr/data/users/saulius/crontab/automatic-downloads/rss-feeds/RSC/lib/dictionaries/cif_core.dic
dictionary named 'cif_core.dic' version 2.4.2 from 2011-04-26.

'_exptl_absorpt_correction_type' value 'Multi-scan' changed to
'multi-scan' according to
/usr/data/users/saulius/crontab/automatic-downloads/rss-feeds/RSC/lib/dictionaries/cif_core.dic
dictionary named 'cif_core.dic' version 2.4.2 from 2011-04-26.

Automatic conversion script
Id: cif_fix_values 4268 2015-11-12 08:31:59Z antanas 

 Adding full bibliography for 7055783--7055788.cif.
;
_cod_original_sg_symbol_H-M 'P 21/c'
_cod_database_code 7055786

loop_
_symmetry_equiv_pos_as_xyz
'x, y, z'
'-x, y+1/2, -z+1/2'
'-x, -y, -z'
'x, -y-1/2, z-1/2'

loop_
_atom_site_label
_atom_site_type_symbol
_atom_site_fract_x
_atom_site_fract_y
_atom_site_fract_z
_atom_site_U_iso_or_equiv
_atom_site_adp_type
_atom_site_occupancy
_atom_site_symmetry_multiplicity
_atom_site_calc_flag
_atom_site_refinement_flags
Pd1 Pd 0.27455(3) 0.132183(19) 0.18424(3) 0.0353(2) Uani 1 1 d .
N1 N 0.3502(4) 0.2288(2) 0.3212(3) 0.0375(11) Uani 1 1 d .
N2 N 0.1773(4) 0.1926(2) 0.3147(3) 0.0398(12) Uani 1 1 d .
N3 N 0.2819(4) 0.0733(2) 0.0803(3) 0.0423(12) Uani 1 1 d .
N4 N 0.2688(6) 0.0915(3) -0.0025(4) 0.0674(18) Uani 1 1 d .
N5 N 0.2896(6) 0.0433(3) -0.0469(4) 0.0655(17) Uani 1 1 d .
N6 N 0.3159(4) -0.0077(2) 0.0071(3) 0.0442(13) Uani 1 1 d .
Cl1 Cl 0.28366(13) 0.22324(7) 0.10553(10) 0.0475(4) Uani 1 1 d .
Cl2 Cl 0.26896(15) 0.04029(7) 0.26362(12) 0.0570(5) Uani 1 1 d .
C1 C 0.2677(4) 0.1868(3) 0.2812(4) 0.0338(13) Uani 1 1 d .
C2 C 0.3191(5) 0.2594(3) 0.3922(5) 0.0538(18) Uani 1 1 d .
H2A H 0.3354 0.3049 0.3935 0.065 Uiso 1 1 calc R
H2B H 0.3594 0.2403 0.4448 0.065 Uiso 1 1 calc R
C3 C 0.1907(5) 0.2470(3) 0.3760(5) 0.0494(16) Uani 1 1 d .
H3A H 0.1682 0.2348 0.4270 0.059 Uiso 1 1 calc R
H3B H 0.1468 0.2841 0.3516 0.059 Uiso 1 1 calc R
C4 C 0.4666(4) 0.2348(3) 0.3079(4) 0.0383(14) Uani 1 1 d .
C5 C 0.5493(5) 0.1864(3) 0.3401(4) 0.0416(14) Uani 1 1 d .
C6 C 0.6626(5) 0.1972(3) 0.3349(5) 0.0543(18) Uani 1 1 d .
H6 H 0.7175 0.1661 0.3546 0.065 Uiso 1 1 calc R
C7 C 0.6945(6) 0.2528(4) 0.3016(5) 0.064(2) Uani 1 1 d .
H7 H 0.7704 0.2594 0.2996 0.077 Uiso 1 1 calc R
C8 C 0.6119(5) 0.2994(3) 0.2707(5) 0.0538(17) Uani 1 1 d .
H8 H 0.6339 0.3369 0.2481 0.065 Uiso 1 1 calc R
C9 C 0.4984(5) 0.2912(3) 0.2729(4) 0.0418(15) Uani 1 1 d .
C10 C 0.5213(6) 0.1253(3) 0.3836(6) 0.059(2) Uani 1 1 d .
H10 H 0.4379 0.1217 0.3725 0.070 Uiso 1 1 calc R
C11 C 0.5680(11) 0.1303(5) 0.4808(7) 0.104(4) Uani 1 1 d .
H11A H 0.6496 0.1351 0.4934 0.157 Uiso 1 1 calc R
H11B H 0.5486 0.0922 0.5071 0.157 Uiso 1 1 calc R
H11C H 0.5345 0.1667 0.5016 0.157 Uiso 1 1 calc R
C12 C 0.5662(7) 0.0647(4) 0.3499(6) 0.082(3) Uani 1 1 d .
H12A H 0.6478 0.0673 0.3589 0.123 Uiso 1 1 calc R
H12B H 0.5326 0.0608 0.2909 0.123 Uiso 1 1 calc R
H12C H 0.5462 0.0281 0.3789 0.123 Uiso 1 1 calc R
C13 C 0.4111(5) 0.3459(3) 0.2397(5) 0.0538(18) Uani 1 1 d .
H13 H 0.3337 0.3293 0.2355 0.065 Uiso 1 1 calc R
C14 C 0.4283(6) 0.4058(4) 0.2985(6) 0.075(2) Uani 1 1 d .
H14A H 0.5015 0.4247 0.2998 0.113 Uiso 1 1 calc R
H14B H 0.4251 0.3929 0.3542 0.113 Uiso 1 1 calc R
H14C H 0.3691 0.4364 0.2776 0.113 Uiso 1 1 calc R
C15 C 0.4190(8) 0.3694(4) 0.1540(6) 0.084(3) Uani 1 1 d .
H15A H 0.4939 0.3866 0.1572 0.127 Uiso 1 1 calc R
H15B H 0.3627 0.4020 0.1354 0.127 Uiso 1 1 calc R
H15C H 0.4055 0.3343 0.1150 0.127 Uiso 1 1 calc R
C16 C 0.0713(4) 0.1550(3) 0.2948(4) 0.0389(14) Uani 1 1 d .
C17 C 0.0533(5) 0.1096(3) 0.3547(4) 0.0440(15) Uani 1 1 d .
C18 C -0.0520(6) 0.0762(4) 0.3355(6) 0.066(2) Uani 1 1 d .
H18 H -0.0669 0.0465 0.3738 0.079 Uiso 1 1 calc R
C19 C -0.1316(5) 0.0860(3) 0.2635(6) 0.064(2) Uani 1 1 d .
H19 H -0.1987 0.0621 0.2524 0.077 Uiso 1 1 calc R
C20 C -0.1139(5) 0.1315(3) 0.2057(5) 0.060(2) Uani 1 1 d .
H20 H -0.1703 0.1382 0.1570 0.072 Uiso 1 1 calc R
C21 C -0.0113(5) 0.1679(3) 0.2197(4) 0.0470(16) Uani 1 1 d .
C22 C 0.1393(6) 0.0967(4) 0.4389(5) 0.064(2) Uani 1 1 d .
H22 H 0.2103 0.1195 0.4380 0.077 Uiso 1 1 calc R
C23 C 0.1685(7) 0.0242(4) 0.4522(6) 0.078(2) Uani 1 1 d .
H23A H 0.0990 0.0000 0.4446 0.117 Uiso 1 1 calc R
H23B H 0.2140 0.0176 0.5080 0.117 Uiso 1 1 calc R
H23C H 0.2104 0.0104 0.4121 0.117 Uiso 1 1 calc R
C24 C 0.0912(8) 0.1249(4) 0.5117(5) 0.079(3) Uani 1 1 d .
H24A H 0.0763 0.1698 0.5022 0.119 Uiso 1 1 calc R
H24B H 0.1461 0.1191 0.5640 0.119 Uiso 1 1 calc R
H24C H 0.0214 0.1033 0.5139 0.119 Uiso 1 1 calc R
C25 C 0.0006(5) 0.2179(3) 0.1557(4) 0.0527(17) Uani 1 1 d .
H25 H 0.0777 0.2360 0.1725 0.063 Uiso 1 1 calc R
C26 C -0.0147(6) 0.1896(5) 0.0666(5) 0.073(2) Uani 1 1 d .
H26A H 0.0353 0.1535 0.0685 0.109 Uiso 1 1 calc R
H26B H 0.0038 0.2216 0.0298 0.109 Uiso 1 1 calc R
H26C H -0.0925 0.1762 0.0462 0.109 Uiso 1 1 calc R
C27 C -0.0871(7) 0.2731(4) 0.1547(6) 0.081(3) Uani 1 1 d .
H27A H -0.1629 0.2579 0.1305 0.121 Uiso 1 1 calc R
H27B H -0.0695 0.3081 0.1219 0.121 Uiso 1 1 calc R
H27C H -0.0829 0.2873 0.2111 0.121 Uiso 1 1 calc R
C28 C 0.3086(5) 0.0111(3) 0.0815(4) 0.0475(16) Uani 1 1 d .
H28 H 0.3201 -0.0150 0.1287 0.057 Uiso 1 1 calc R
C29 C 0.3494(5) -0.0694(3) -0.0202(4) 0.0424(15) Uani 1 1 d .
C30 C 0.4065(5) -0.0712(3) -0.0873(4) 0.0461(15) Uani 1 1 d .
H30 H 0.4211 -0.0339 -0.1140 0.055 Uiso 1 1 calc R
C31 C 0.4392(6) -0.1305(4) -0.1110(5) 0.059(2) Uani 1 1 d .
H31 H 0.4753 -0.1332 -0.1553 0.070 Uiso 1 1 calc R
C32 C 0.4193(6) -0.1862(3) -0.0698(5) 0.063(2) Uani 1 1 d .
H32 H 0.4428 -0.2254 -0.0868 0.075 Uiso 1 1 calc R
C33 C 0.3666(6) -0.1841(3) -0.0060(5) 0.0523(18) Uani 1 1 d .
H33 H 0.3555 -0.2215 0.0219 0.063 Uiso 1 1 calc R
C34 C 0.3279(6) -0.1243(3) 0.0188(4) 0.0488(16) Uani 1 1 d .
H34 H 0.2882 -0.1227 0.0612 0.059 Uiso 1 1 calc R
C35 C 0.9980(11) 0.0493(7) 0.8061(10) 0.161(6) Uani 1 1 d DU
H35A H 0.9428 0.0227 0.7683 0.193 Uiso 1 1 calc R
H35B H 1.0441 0.0218 0.8486 0.193 Uiso 1 1 calc R
Cl3 Cl 0.9263(4) 0.1058(2) 0.8539(3) 0.1667(16) Uani 1 1 d DU
Cl4 Cl 1.0901(4) 0.0896(2) 0.7472(4) 0.1879(19) Uani 1 1 d DU

loop_
_atom_site_aniso_label
_atom_site_aniso_U_11
_atom_site_aniso_U_22
_atom_site_aniso_U_33
_atom_site_aniso_U_23
_atom_site_aniso_U_13
_atom_site_aniso_U_12
Pd1 0.0375(3) 0.0375(3) 0.0312(3) -0.00610(17) 0.0089(2) -0.00303(15)
N1 0.035(2) 0.043(2) 0.034(3) -0.008(2) 0.009(2) -0.0099(19)
N2 0.039(2) 0.048(3) 0.035(3) -0.006(2) 0.013(2) -0.006(2)
N3 0.047(3) 0.054(3) 0.030(3) -0.007(2) 0.018(2) -0.001(2)
N4 0.118(5) 0.049(3) 0.035(3) 0.002(3) 0.018(3) 0.014(3)
N5 0.107(5) 0.047(3) 0.045(4) 0.003(3) 0.023(3) 0.013(3)
N6 0.055(3) 0.046(3) 0.031(3) -0.005(2) 0.009(2) 0.002(2)
Cl1 0.0581(8) 0.0453(7) 0.0394(9) 0.0000(7) 0.0125(7) -0.0014(6)
Cl2 0.0819(11) 0.0416(7) 0.0496(10) -0.0026(7) 0.0196(8) -0.0074(7)
C1 0.032(3) 0.041(3) 0.030(3) -0.006(2) 0.010(2) -0.003(2)
C2 0.047(3) 0.060(4) 0.060(5) -0.033(3) 0.025(3) -0.016(3)
C3 0.048(3) 0.047(3) 0.057(4) -0.015(3) 0.021(3) -0.007(3)
C4 0.035(3) 0.047(3) 0.034(3) -0.017(3) 0.011(2) -0.005(2)
C5 0.043(3) 0.044(3) 0.040(4) -0.006(3) 0.014(3) -0.004(2)
C6 0.047(3) 0.058(4) 0.062(5) -0.005(4) 0.020(3) 0.007(3)
C7 0.041(3) 0.083(5) 0.073(6) -0.015(4) 0.024(3) -0.007(3)
C8 0.058(4) 0.054(3) 0.057(5) -0.006(3) 0.028(3) -0.015(3)
C9 0.043(3) 0.041(3) 0.042(4) -0.005(3) 0.013(3) -0.012(2)
C10 0.055(4) 0.049(3) 0.072(6) -0.001(4) 0.015(4) 0.004(3)
C11 0.155(10) 0.090(7) 0.062(7) 0.016(5) 0.014(6) -0.009(6)
C12 0.095(6) 0.056(4) 0.095(8) -0.006(5) 0.021(5) 0.018(4)
C13 0.052(3) 0.044(3) 0.061(5) 0.001(3) 0.004(3) -0.008(3)
C14 0.079(5) 0.063(4) 0.079(6) -0.014(4) 0.007(4) -0.007(4)
C15 0.112(7) 0.065(5) 0.066(6) 0.008(4) 0.000(5) -0.022(4)
C16 0.030(3) 0.046(3) 0.043(4) -0.012(3) 0.013(2) -0.004(2)
C17 0.038(3) 0.053(3) 0.045(4) -0.008(3) 0.017(3) -0.005(2)
C18 0.053(4) 0.066(4) 0.086(6) -0.002(4) 0.028(4) -0.019(3)
C19 0.034(3) 0.069(4) 0.088(6) 0.001(4) 0.014(3) -0.015(3)
C20 0.037(3) 0.074(4) 0.063(5) -0.003(4) -0.002(3) -0.008(3)
C21 0.033(3) 0.059(4) 0.051(4) -0.006(3) 0.014(3) -0.001(2)
C22 0.059(4) 0.075(5) 0.056(5) 0.015(4) 0.010(3) -0.014(3)
C23 0.084(5) 0.089(5) 0.062(5) 0.034(5) 0.020(4) 0.010(4)
C24 0.099(6) 0.096(6) 0.046(5) -0.006(5) 0.025(4) -0.025(5)
C25 0.040(3) 0.070(4) 0.049(4) 0.000(4) 0.012(3) -0.007(3)
C26 0.055(4) 0.110(6) 0.051(5) 0.000(5) 0.010(3) -0.009(4)
C27 0.080(5) 0.077(5) 0.087(7) 0.023(5) 0.024(5) 0.013(4)
C28 0.051(3) 0.048(3) 0.039(4) -0.001(3) 0.003(3) 0.003(3)
C29 0.041(3) 0.048(3) 0.034(3) -0.012(3) 0.000(3) 0.000(2)
C30 0.048(3) 0.048(3) 0.044(4) -0.007(3) 0.014(3) -0.004(3)
C31 0.055(4) 0.086(5) 0.042(4) -0.007(4) 0.024(3) 0.010(3)
C32 0.062(4) 0.059(4) 0.059(5) -0.017(4) -0.002(4) 0.020(3)
C33 0.063(4) 0.044(3) 0.046(4) 0.002(3) 0.006(3) 0.009(3)
C34 0.057(4) 0.060(4) 0.032(4) -0.005(3) 0.017(3) 0.004(3)
C35 0.130(8) 0.169(9) 0.191(10) -0.039(8) 0.052(7) -0.019(7)
Cl3 0.226(4) 0.122(2) 0.178(4) -0.016(3) 0.098(3) -0.006(3)
Cl4 0.213(4) 0.146(3) 0.211(5) -0.009(3) 0.063(3) -0.001(3)

loop_
_atom_type_symbol
_atom_type_description
_atom_type_scat_dispersion_real
_atom_type_scat_dispersion_imag
_atom_type_scat_source
C C 0.0033 0.0016 'International Tables Vol C Tables 4.2.6.8 and 6.1.1.4'
H H 0.0000 0.0000 'International Tables Vol C Tables 4.2.6.8 and 6.1.1.4'
N N 0.0061 0.0033 'International Tables Vol C Tables 4.2.6.8 and 6.1.1.4'
Cl Cl 0.1484 0.1585 'International Tables Vol C Tables 4.2.6.8 and 6.1.1.4'
Pd Pd -0.9988 1.0072 'International Tables Vol C Tables 4.2.6.8 and 6.1.1.4'

loop_
_geom_angle_atom_site_label_1
_geom_angle_atom_site_label_2
_geom_angle_atom_site_label_3
_geom_angle
C1 Pd1 N3 179.9(2)
C1 Pd1 Cl1 89.32(18)
N3 Pd1 Cl1 90.80(16)
C1 Pd1 Cl2 90.94(18)
N3 Pd1 Cl2 88.94(16)
Cl1 Pd1 Cl2 178.95(6)
C1 N1 C2 111.9(5)
C1 N1 C4 126.3(5)
C2 N1 C4 120.8(4)
C1 N2 C16 127.6(5)
C1 N2 C3 111.9(4)
C16 N2 C3 120.4(5)
C28 N3 N4 104.6(5)
C28 N3 Pd1 127.4(5)
N4 N3 Pd1 127.8(4)
N5 N4 N3 110.1(5)
N4 N5 N6 106.7(6)
C28 N6 N5 108.2(5)
C28 N6 C29 129.7(5)
N5 N6 C29 122.1(5)
N2 C1 N1 108.3(5)
N2 C1 Pd1 125.1(3)
N1 C1 Pd1 126.4(4)
N1 C2 C3 103.0(5)
N2 C3 C2 101.1(5)
C9 C4 C5 120.8(5)
C9 C4 N1 119.5(5)
C5 C4 N1 119.2(5)
C6 C5 C4 117.7(6)
C6 C5 C10 118.9(5)
C4 C5 C10 123.3(5)
C7 C6 C5 121.7(6)
C6 C7 C8 119.4(6)
C9 C8 C7 121.8(6)
C8 C9 C4 118.6(5)
C8 C9 C13 119.2(5)
C4 C9 C13 122.1(5)
C12 C10 C5 112.8(7)
C12 C10 C11 110.4(7)
C5 C10 C11 110.5(6)
C15 C13 C14 106.5(6)
C15 C13 C9 112.2(7)
C14 C13 C9 112.9(5)
C21 C16 C17 122.7(5)
C21 C16 N2 119.2(5)
C17 C16 N2 118.0(5)
C16 C17 C18 116.7(6)
C16 C17 C22 123.8(5)
C18 C17 C22 119.4(6)
C19 C18 C17 122.4(7)
C18 C19 C20 120.4(6)
C19 C20 C21 121.4(6)
C16 C21 C20 116.4(6)
C16 C21 C25 125.1(5)
C20 C21 C25 118.5(6)
C17 C22 C24 109.1(6)
C17 C22 C23 112.1(6)
C24 C22 C23 111.9(7)
C21 C25 C26 112.4(6)
C21 C25 C27 110.3(6)
C26 C25 C27 109.9(6)
N6 C28 N3 110.4(6)
C34 C29 C30 121.1(6)
C34 C29 N6 120.4(6)
C30 C29 N6 118.5(6)
C31 C30 C29 117.3(6)
C30 C31 C32 121.4(8)
C33 C32 C31 121.0(7)
C32 C33 C34 119.6(7)
C29 C34 C33 119.6(7)
Cl3 C35 Cl4 110.2(7)

loop_
_geom_bond_atom_site_label_1
_geom_bond_atom_site_label_2
_geom_bond_distance
Pd1 C1 1.972(6)
Pd1 N3 2.117(5)
Pd1 Cl1 2.315(2)
Pd1 Cl2 2.329(2)
N1 C1 1.371(6)
N1 C2 1.451(8)
N1 C4 1.471(7)
N2 C1 1.333(7)
N2 C16 1.467(7)
N2 C3 1.501(8)
N3 C28 1.339(8)
N3 N4 1.382(8)
N4 N5 1.299(8)
N5 N6 1.374(7)
N6 C28 1.303(8)
N6 C29 1.452(7)
C2 C3 1.527(8)
C4 C9 1.403(8)
C4 C5 1.432(8)
C5 C6 1.402(8)
C5 C10 1.537(9)
C6 C7 1.376(10)
C7 C8 1.399(10)
C8 C9 1.384(8)
C9 C13 1.562(8)
C10 C12 1.528(10)
C10 C11 1.564(12)
C13 C15 1.509(11)
C13 C14 1.563(10)
C16 C21 1.416(8)
C16 C17 1.416(9)
C17 C18 1.416(8)
C17 C22 1.543(9)
C18 C19 1.350(11)
C19 C20 1.393(11)
C20 C21 1.422(8)
C21 C25 1.509(10)
C22 C24 1.557(12)
C22 C23 1.559(10)
C25 C26 1.545(10)
C25 C27 1.560(10)
C29 C34 1.367(9)
C29 C30 1.424(9)
C30 C31 1.383(9)
C31 C32 1.394(11)
C32 C33 1.342(11)
C33 C34 1.425(9)
C35 Cl3 1.751(12)
C35 Cl4 1.833(12)
